data_7046309
loop_
_publ_author_name
'Morales Salazar, Daniel'
'Gupta, Arvind Kumar'
'Orthaber, Andreas'

_publ_section_title
;
 Reactivity studies of an imine-functionalised phosphaalkene; unusual
 electrostatic and supramolecular stabilisation of a
 \s<sup>2</sup>\l<sup>3</sup>-phosphorus motif via hydrogen bonding.
;
_journal_issue 31
_journal_name_full 'Dalton transactions (Cambridge, England : 2003)'
_journal_page_first 10404
_journal_page_last 10409
_journal_paper_doi 10.1039/c8dt01607k
_journal_volume 47
_journal_year 2018
_chemical_formula_sum 'C27 H43 Cl2 N2 P Pd'
_chemical_formula_weight 603.90
_space_group_crystal_system monoclinic
_space_group_IT_number 14
_space_group_name_Hall '-P 2ybc'
_space_group_name_H-M_alt 'P 1 21/c 1'
_symmetry_space_group_name_Hall '-P 2ybc'
_symmetry_space_group_name_H-M 'P 1 21/c 1'
_atom_sites_solution_hydrogens geom
_audit_creation_method SHELXL-2014/7
_audit_update_record
;
2018-03-07 deposited with the CCDC.
2018-05-11 downloaded from the CCDC.
;
_cell_angle_alpha 90
_cell_angle_beta 96.971(3)
_cell_angle_gamma 90
_cell_formula_units_Z 4
_cell_length_a 17.6070(7)
_cell_length_b 10.5766(4)
_cell_length_c 15.3298(7)
_cell_measurement_reflns_used 2360
_cell_measurement_temperature 296(2)
_cell_measurement_theta_max 18.37
_cell_measurement_theta_min 2.25
_cell_volume 2833.6(2)
_computing_cell_refinement 'Bruker SAINT'
_computing_data_collection 'Bruker APEX2'
_computing_data_reduction 'Bruker SAINT'
_computing_molecular_graphics 'Bruker SHELXTL'
_computing_publication_material 'Bruker SHELXTL'
_computing_structure_refinement 'SHELXL-2014/7 (Sheldrick, 2014)'
_computing_structure_solution 'SHELXS-97 (Sheldrick 2008)'
_diffrn_ambient_temperature 296(2)
_diffrn_measured_fraction_theta_full 1.000
_diffrn_measured_fraction_theta_max 1.000
_diffrn_measurement_device_type 'Bruker APEX-II CCD'
_diffrn_measurement_method '\f and \w scans'
_diffrn_radiation_type MoK\a
_diffrn_radiation_wavelength 0.71073
_diffrn_reflns_av_R_equivalents 0.1382
_diffrn_reflns_av_unetI/netI 0.0916
_diffrn_reflns_Laue_measured_fraction_full 1.000
_diffrn_reflns_Laue_measured_fraction_max 1.000
_diffrn_reflns_limit_h_max 20
_diffrn_reflns_limit_h_min -20
_diffrn_reflns_limit_k_max 11
_diffrn_reflns_limit_k_min -12
_diffrn_reflns_limit_l_max 18
_diffrn_reflns_limit_l_min -18
_diffrn_reflns_number 36641
_diffrn_reflns_point_group_measured_fraction_full 1.000
_diffrn_reflns_point_group_measured_fraction_max 1.000
_diffrn_reflns_theta_full 24.997
_diffrn_reflns_theta_max 24.997
_diffrn_reflns_theta_min 2.251
_exptl_absorpt_coefficient_mu 0.918
_exptl_absorpt_correction_T_max 0.7454
_exptl_absorpt_correction_T_min 0.6500
_exptl_absorpt_correction_type multi-scan
_exptl_absorpt_process_details SADABS
_exptl_crystal_colour Orange
_exptl_crystal_density_diffrn 1.416
_exptl_crystal_description Plate
_exptl_crystal_F_000 1256
_exptl_crystal_size_max 0.33
_exptl_crystal_size_mid 0.21
_exptl_crystal_size_min 0.08
_refine_diff_density_max 0.749
_refine_diff_density_min -0.441
_refine_diff_density_rms 0.099
_refine_ls_extinction_method none
_refine_ls_goodness_of_fit_ref 1.004
_refine_ls_hydrogen_treatment constr
_refine_ls_matrix_type full
_refine_ls_number_parameters 307
_refine_ls_number_reflns 4988
_refine_ls_number_restraints 0
_refine_ls_restrained_S_all 1.004
_refine_ls_R_factor_all 0.1188
_refine_ls_R_factor_gt 0.0531
_refine_ls_shift/su_max 0.000
_refine_ls_shift/su_mean 0.000
_refine_ls_structure_factor_coef Fsqd
_refine_ls_weighting_details 'w=1/[\s^2^(Fo^2^)+(0.0520P)^2^+3.6257P] where P=(Fo^2^+2Fc^2^)/3'
_refine_ls_weighting_scheme calc
_refine_ls_wR_factor_gt 0.1066
_refine_ls_wR_factor_ref 0.1353
_reflns_Friedel_coverage 0.000
_reflns_number_gt 2919
_reflns_number_total 4988
_reflns_threshold_expression 'I > 2\s(I)'
_cod_data_source_file c8dt01607k2.cif
_cod_data_source_block 1_a_CCDC2
_cod_depositor_comments 'Adding full bibliography for 7046305--7046310.cif.'
_cod_database_code 7046309
_shelx_shelxl_version_number 2014/7
_shelx_space_group_comment
;
The symmetry employed for this shelxl refinement is uniquely defined
by the following loop, which should always be used as a source of
symmetry information in preference to the above space-group names.
They are only intended as comments.
;

loop_
_space_group_symop_operation_xyz
'x, y, z'
'-x, y+1/2, -z+1/2'
'-x, -y, -z'
'x, -y-1/2, z-1/2'

loop_
_atom_site_label
_atom_site_type_symbol
_atom_site_fract_x
_atom_site_fract_y
_atom_site_fract_z
_atom_site_U_iso_or_equiv
_atom_site_adp_type
_atom_site_occupancy
_atom_site_site_symmetry_order
_atom_site_calc_flag
_atom_site_refinement_flags_posn
_atom_site_refinement_flags_adp
Pd1 Pd 0.39249(3) 0.62301(5) 0.37308(3) 0.04121(18) Uani 1 1 d . .
P1 P 0.30745(9) 0.47832(17) 0.33524(12) 0.0423(4) Uani 1 1 d . .
Cl1 Cl 0.49039(10) 0.77206(18) 0.39954(14) 0.0668(6) Uani 1 1 d . .
Cl2 Cl 0.30217(11) 0.77190(18) 0.39624(14) 0.0677(6) Uani 1 1 d . .
N1 N 0.4633(3) 0.4702(5) 0.3608(3) 0.0444(14) Uani 1 1 d . .
N2 N 0.4789(3) 0.2509(5) 0.3569(3) 0.0448(14) Uani 1 1 d . .
C9 C 0.4352(3) 0.3547(6) 0.3498(4) 0.0406(16) Uani 1 1 d . .
C10 C 0.2063(3) 0.4704(6) 0.3006(4) 0.0380(15) Uani 1 1 d . .
C15 C 0.1562(4) 0.4388(6) 0.3632(4) 0.0425(16) Uani 1 1 d . .
C1 C 0.3517(4) 0.3430(6) 0.3242(4) 0.0431(17) Uani 1 1 d . .
C23 C 0.1733(4) 0.4342(7) 0.4641(4) 0.0517(18) Uani 1 1 d . .
C13 C 0.0527(4) 0.4243(7) 0.2428(5) 0.0516(19) Uani 1 1 d . .
C12 C 0.1033(4) 0.4606(6) 0.1855(5) 0.0502(18) Uani 1 1 d . .
H12 H 0.0847 0.4676 0.1262 0.060 Uiso 1 1 calc R U
C11 C 0.1790(3) 0.4872(6) 0.2102(4) 0.0412(16) Uani 1 1 d . .
C17 C 0.2527(4) 0.6747(7) 0.1670(5) 0.061(2) Uani 1 1 d . .
H17A H 0.2093 0.7273 0.1734 0.092 Uiso 1 1 calc R U
H17B H 0.2807 0.7096 0.1227 0.092 Uiso 1 1 calc R U
H17C H 0.2853 0.6707 0.2218 0.092 Uiso 1 1 calc R U
C5 C 0.4546(4) 0.1194(6) 0.3702(5) 0.0565(19) Uani 1 1 d . .
H5A H 0.4953 0.0767 0.4072 0.068 Uiso 1 1 calc R U
H5B H 0.4486 0.0770 0.3137 0.068 Uiso 1 1 calc R U
C8 C 0.5452(3) 0.4840(7) 0.3845(5) 0.0507(18) Uani 1 1 d . .
H8A H 0.5579 0.4714 0.4473 0.061 Uiso 1 1 calc R U
H8B H 0.5609 0.5686 0.3702 0.061 Uiso 1 1 calc R U
C16 C 0.2253(4) 0.5415(7) 0.1398(4) 0.0492(18) Uani 1 1 d . .
C7 C 0.5867(4) 0.3879(7) 0.3350(5) 0.0567(19) Uani 1 1 d . .
H7A H 0.5744 0.4006 0.2722 0.068 Uiso 1 1 calc R U
H7B H 0.6415 0.3973 0.3499 0.068 Uiso 1 1 calc R U
C20 C -0.0323(4) 0.3994(9) 0.2089(5) 0.071(3) Uani 1 1 d . .
C14 C 0.0801(4) 0.4167(7) 0.3299(5) 0.0529(19) Uani 1 1 d . .
H14 H 0.0460 0.3955 0.3693 0.063 Uiso 1 1 calc R U
C6 C 0.5621(4) 0.2581(7) 0.3600(5) 0.057(2) Uani 1 1 d . .
H6A H 0.5793 0.1963 0.3200 0.068 Uiso 1 1 calc R U
H6B H 0.5856 0.2380 0.4188 0.068 Uiso 1 1 calc R U
C4 C 0.3824(4) 0.1038(7) 0.4107(5) 0.066(2) Uani 1 1 d . .
H4A H 0.3814 0.1660 0.4570 0.079 Uiso 1 1 calc R U
H4B H 0.3823 0.0207 0.4375 0.079 Uiso 1 1 calc R U
C3 C 0.3106(4) 0.1178(7) 0.3465(6) 0.070(2) Uani 1 1 d . .
H3A H 0.3011 0.0396 0.3141 0.084 Uiso 1 1 calc R U
H3B H 0.2674 0.1330 0.3789 0.084 Uiso 1 1 calc R U
C2 C 0.3164(4) 0.2242(6) 0.2830(5) 0.0559(19) Uani 1 1 d . .
H2A H 0.2655 0.2440 0.2546 0.067 Uiso 1 1 calc R U
H2B H 0.3466 0.1962 0.2378 0.067 Uiso 1 1 calc R U
C18 C 0.1753(4) 0.5570(9) 0.0507(5) 0.080(3) Uani 1 1 d . .
H18A H 0.1555 0.4761 0.0308 0.120 Uiso 1 1 calc R U
H18B H 0.2057 0.5913 0.0084 0.120 Uiso 1 1 calc R U
H18C H 0.1337 0.6133 0.0574 0.120 Uiso 1 1 calc R U
C19 C 0.2934(4) 0.4604(8) 0.1216(5) 0.079(3) Uani 1 1 d . .
H19A H 0.3299 0.4569 0.1734 0.119 Uiso 1 1 calc R U
H19B H 0.3169 0.4969 0.0743 0.119 Uiso 1 1 calc R U
H19C H 0.2761 0.3765 0.1058 0.119 Uiso 1 1 calc R U
C25 C 0.2537(5) 0.4319(14) 0.5048(6) 0.139(5) Uani 1 1 d . .
H25A H 0.2780 0.3565 0.4871 0.209 Uiso 1 1 calc R U
H25B H 0.2552 0.4330 0.5676 0.209 Uiso 1 1 calc R U
H25C H 0.2800 0.5046 0.4861 0.209 Uiso 1 1 calc R U
C21 C -0.0370(5) 0.3060(12) 0.1329(8) 0.147(5) Uani 1 1 d . .
H21A H -0.0011 0.2386 0.1474 0.221 Uiso 1 1 calc R U
H21B H -0.0249 0.3485 0.0810 0.221 Uiso 1 1 calc R U
H21C H -0.0878 0.2719 0.1225 0.221 Uiso 1 1 calc R U
C24 C 0.1358(7) 0.3210(11) 0.4992(6) 0.155(6) Uani 1 1 d . .
H24A H 0.1564 0.2454 0.4766 0.232 Uiso 1 1 calc R U
H24B H 0.0816 0.3244 0.4813 0.232 Uiso 1 1 calc R U
H24C H 0.1453 0.3207 0.5622 0.232 Uiso 1 1 calc R U
C22 C -0.0685(5) 0.5181(12) 0.1698(10) 0.162(6) Uani 1 1 d . .
H22A H -0.1164 0.4979 0.1357 0.243 Uiso 1 1 calc R U
H22B H -0.0351 0.5569 0.1327 0.243 Uiso 1 1 calc R U
H22C H -0.0773 0.5755 0.2161 0.243 Uiso 1 1 calc R U
C00W C 0.1383(8) 0.5492(13) 0.4985(7) 0.185(7) Uani 1 1 d . .
H00A H 0.1447 0.5470 0.5616 0.277 Uiso 1 1 calc R U
H00B H 0.0847 0.5515 0.4773 0.277 Uiso 1 1 calc R U
H00C H 0.1628 0.6232 0.4788 0.277 Uiso 1 1 calc R U
C26 C -0.0757(6) 0.3499(19) 0.2761(8) 0.243(11) Uani 1 1 d . .
H26A H -0.0839 0.4159 0.3170 0.365 Uiso 1 1 calc R U
H26B H -0.0478 0.2821 0.3067 0.365 Uiso 1 1 calc R U
H26C H -0.1242 0.3191 0.2491 0.365 Uiso 1 1 calc R U

loop_
_atom_site_aniso_label
_atom_site_aniso_U_11
_atom_site_aniso_U_22
_atom_site_aniso_U_33
_atom_site_aniso_U_23
_atom_site_aniso_U_13
_atom_site_aniso_U_12
Pd1 0.0446(3) 0.0323(3) 0.0457(3) -0.0031(3) 0.0013(2) -0.0014(3)
P1 0.0382(10) 0.0353(10) 0.0522(11) -0.0035(9) -0.0001(8) 0.0015(8)
Cl1 0.0628(12) 0.0428(11) 0.0912(15) -0.0058(11) -0.0057(10) -0.0141(9)
Cl2 0.0668(12) 0.0417(11) 0.0955(15) -0.0154(11) 0.0129(11) 0.0098(9)
N1 0.040(3) 0.037(3) 0.057(4) -0.006(3) 0.007(3) -0.001(3)
N2 0.041(3) 0.039(4) 0.054(4) -0.001(3) 0.003(3) 0.009(3)
C9 0.041(4) 0.039(5) 0.043(4) 0.003(3) 0.007(3) -0.002(3)
C10 0.042(4) 0.025(4) 0.047(4) 0.000(3) 0.004(3) -0.002(3)
C15 0.050(4) 0.029(4) 0.048(4) 0.005(3) 0.003(3) -0.003(3)
C1 0.048(4) 0.030(4) 0.049(4) -0.001(3) -0.003(3) 0.001(3)
C23 0.059(5) 0.056(5) 0.040(4) 0.006(4) 0.009(3) -0.004(4)
C13 0.041(4) 0.051(5) 0.062(5) 0.005(4) -0.001(4) -0.012(3)
C12 0.050(4) 0.051(5) 0.048(4) 0.004(4) -0.003(3) -0.010(4)
C11 0.043(4) 0.034(4) 0.046(4) 0.000(3) 0.002(3) -0.003(3)
C17 0.059(5) 0.054(5) 0.074(5) 0.013(4) 0.020(4) -0.018(4)
C5 0.053(4) 0.035(4) 0.081(5) 0.005(4) 0.003(4) 0.009(4)
C8 0.033(4) 0.056(5) 0.063(5) -0.001(4) 0.004(3) -0.004(3)
C16 0.045(4) 0.055(5) 0.048(4) 0.007(4) 0.008(3) -0.004(4)
C7 0.042(4) 0.058(5) 0.070(5) 0.009(4) 0.010(4) 0.000(4)
C20 0.036(4) 0.106(8) 0.070(5) 0.015(5) -0.006(4) -0.014(4)
C14 0.051(4) 0.058(5) 0.050(5) 0.003(4) 0.009(4) -0.012(4)
C6 0.046(4) 0.061(5) 0.063(5) 0.003(4) 0.007(4) 0.013(4)
C4 0.070(5) 0.039(5) 0.086(6) 0.001(4) 0.001(4) -0.001(4)
C3 0.061(5) 0.033(4) 0.115(7) -0.008(5) 0.011(5) -0.007(4)
C2 0.051(4) 0.042(5) 0.072(5) -0.016(4) -0.004(4) -0.001(4)
C18 0.080(6) 0.107(7) 0.052(5) 0.009(5) 0.004(4) -0.030(5)
C19 0.096(6) 0.076(6) 0.075(6) -0.001(5) 0.044(5) 0.016(5)
C25 0.090(7) 0.280(16) 0.045(5) 0.010(8) -0.008(5) -0.020(9)
C21 0.070(7) 0.184(13) 0.177(12) -0.055(11) -0.030(7) -0.036(8)
C24 0.229(14) 0.154(11) 0.067(7) 0.048(7) -0.034(8) -0.101(11)
C22 0.067(7) 0.142(12) 0.258(17) -0.036(12) -0.056(8) 0.017(7)
C00W 0.318(19) 0.171(13) 0.062(7) -0.034(8) 0.005(9) 0.112(14)
C26 0.061(7) 0.54(3) 0.128(10) 0.080(15) -0.007(7) -0.131(12)

loop_
_atom_type_symbol
_atom_type_description
_atom_type_scat_dispersion_real
_atom_type_scat_dispersion_imag
_atom_type_scat_source
C C 0.0033 0.0016 'International Tables Vol C Tables 4.2.6.8 and 6.1.1.4'
H H 0.0000 0.0000 'International Tables Vol C Tables 4.2.6.8 and 6.1.1.4'
N N 0.0061 0.0033 'International Tables Vol C Tables 4.2.6.8 and 6.1.1.4'
P P 0.1023 0.0942 'International Tables Vol C Tables 4.2.6.8 and 6.1.1.4'
Cl Cl 0.1484 0.1585 'International Tables Vol C Tables 4.2.6.8 and 6.1.1.4'
Pd Pd -0.9988 1.0072 'International Tables Vol C Tables 4.2.6.8 and 6.1.1.4'

loop_
_geom_angle_atom_site_label_1
_geom_angle_atom_site_label_2
_geom_angle_atom_site_label_3
_geom_angle
N1 Pd1 P1 80.11(15)
N1 Pd1 Cl2 171.36(16)
P1 Pd1 Cl2 93.25(7)
N1 Pd1 Cl1 95.92(15)
P1 Pd1 Cl1 173.44(7)
Cl2 Pd1 Cl1 91.18(7)
C1 P1 C10 113.1(3)
C1 P1 Pd1 108.7(2)
C10 P1 Pd1 137.6(2)
C9 N1 C8 118.1(5)
C9 N1 Pd1 121.0(4)
C8 N1 Pd1 119.4(4)
C9 N2 C6 121.6(6)
C9 N2 C5 127.7(5)
C6 N2 C5 110.5(5)
N1 C9 N2 123.1(6)
N1 C9 C1 117.1(6)
N2 C9 C1 119.7(6)
C15 C10 C11 121.6(5)
C15 C10 P1 119.1(5)
C11 C10 P1 119.2(5)
C14 C15 C10 116.2(6)
C14 C15 C23 115.1(6)
C10 C15 C23 128.6(6)
C9 C1 C2 121.8(5)
C9 C1 P1 111.5(4)
C2 C1 P1 126.3(5)
C25 C23 C00W 106.3(9)
C25 C23 C24 106.1(8)
C00W C23 C24 107.8(9)
C25 C23 C15 119.1(6)
C00W C23 C15 106.9(7)
C24 C23 C15 110.2(6)
C14 C13 C12 117.5(6)
C14 C13 C20 122.1(6)
C12 C13 C20 120.4(7)
C11 C12 C13 124.2(6)
C11 C12 H12 117.9
C13 C12 H12 117.9
C12 C11 C10 116.5(6)
C12 C11 C16 117.6(6)
C10 C11 C16 125.7(5)
C16 C17 H17A 109.5
C16 C17 H17B 109.5
H17A C17 H17B 109.5
C16 C17 H17C 109.5
H17A C17 H17C 109.5
H17B C17 H17C 109.5
N2 C5 C4 116.0(6)
N2 C5 H5A 108.3
C4 C5 H5A 108.3
N2 C5 H5B 108.3
C4 C5 H5B 108.3
H5A C5 H5B 107.4
N1 C8 C7 109.5(5)
N1 C8 H8A 109.8
C7 C8 H8A 109.8
N1 C8 H8B 109.8
C7 C8 H8B 109.8
H8A C8 H8B 108.2
C19 C16 C17 109.8(6)
C19 C16 C18 106.0(6)
C17 C16 C18 105.7(6)
C19 C16 C11 114.3(6)
C17 C16 C11 109.2(6)
C18 C16 C11 111.5(5)
C6 C7 C8 108.3(6)
C6 C7 H7A 110.0
C8 C7 H7A 110.0
C6 C7 H7B 110.0
C8 C7 H7B 110.0
H7A C7 H7B 108.4
C26 C20 C22 110.5(10)
C26 C20 C21 108.9(10)
C22 C20 C21 104.9(9)
C26 C20 C13 113.2(7)
C22 C20 C13 109.8(7)
C21 C20 C13 109.1(7)
C13 C14 C15 123.9(6)
C13 C14 H14 118.1
C15 C14 H14 118.1
N2 C6 C7 111.0(5)
N2 C6 H6A 109.4
C7 C6 H6A 109.4
N2 C6 H6B 109.4
C7 C6 H6B 109.4
H6A C6 H6B 108.0
C5 C4 C3 114.0(7)
C5 C4 H4A 108.7
C3 C4 H4A 108.7
C5 C4 H4B 108.7
C3 C4 H4B 108.7
H4A C4 H4B 107.6
C2 C3 C4 112.3(6)
C2 C3 H3A 109.2
C4 C3 H3A 109.2
C2 C3 H3B 109.2
C4 C3 H3B 109.2
H3A C3 H3B 107.9
C3 C2 C1 114.2(6)
C3 C2 H2A 108.7
C1 C2 H2A 108.7
C3 C2 H2B 108.7
C1 C2 H2B 108.7
H2A C2 H2B 107.6
C16 C18 H18A 109.5
C16 C18 H18B 109.5
H18A C18 H18B 109.5
C16 C18 H18C 109.5
H18A C18 H18C 109.5
H18B C18 H18C 109.5
C16 C19 H19A 109.5
C16 C19 H19B 109.5
H19A C19 H19B 109.5
C16 C19 H19C 109.5
H19A C19 H19C 109.5
H19B C19 H19C 109.5
C23 C25 H25A 109.5
C23 C25 H25B 109.5
H25A C25 H25B 109.5
C23 C25 H25C 109.5
H25A C25 H25C 109.5
H25B C25 H25C 109.5
C20 C21 H21A 109.5
C20 C21 H21B 109.5
H21A C21 H21B 109.5
C20 C21 H21C 109.5
H21A C21 H21C 109.5
H21B C21 H21C 109.5
C23 C24 H24A 109.5
C23 C24 H24B 109.5
H24A C24 H24B 109.5
C23 C24 H24C 109.5
H24A C24 H24C 109.5
H24B C24 H24C 109.5
C20 C22 H22A 109.5
C20 C22 H22B 109.5
H22A C22 H22B 109.5
C20 C22 H22C 109.5
H22A C22 H22C 109.5
H22B C22 H22C 109.5
C23 C00W H00A 109.5
C23 C00W H00B 109.5
H00A C00W H00B 109.5
C23 C00W H00C 109.5
H00A C00W H00C 109.5
H00B C00W H00C 109.5
C20 C26 H26A 109.5
C20 C26 H26B 109.5
H26A C26 H26B 109.5
C20 C26 H26C 109.5
H26A C26 H26C 109.5
H26B C26 H26C 109.5

loop_
_geom_bond_atom_site_label_1
_geom_bond_atom_site_label_2
_geom_bond_distance
Pd1 N1 2.064(5)
Pd1 P1 2.1700(18)
Pd1 Cl2 2.2960(18)
Pd1 Cl1 2.3348(18)
P1 C1 1.648(6)
P1 C10 1.797(6)
N1 C9 1.320(8)
N1 C8 1.450(7)
N2 C9 1.338(8)
N2 C6 1.461(8)
N2 C5 1.476(8)
C9 C1 1.481(8)
C10 C15 1.420(8)
C10 C11 1.422(8)
C15 C14 1.395(8)
C15 C23 1.540(9)
C1 C2 1.505(8)
C23 C25 1.475(10)
C23 C00W 1.489(12)
C23 C24 1.500(11)
C13 C14 1.366(9)
C13 C12 1.379(9)
C13 C20 1.547(9)
C12 C11 1.371(8)
C12 H12 0.9300
C11 C16 1.541(9)
C17 C16 1.530(9)
C17 H17A 0.9600
C17 H17B 0.9600
C17 H17C 0.9600
C5 C4 1.490(9)
C5 H5A 0.9700
C5 H5B 0.9700
C8 C7 1.510(9)
C8 H8A 0.9700
C8 H8B 0.9700
C16 C19 1.526(9)
C16 C18 1.541(9)
C7 C6 1.504(9)
C7 H7A 0.9700
C7 H7B 0.9700
C20 C26 1.453(12)
C20 C22 1.499(13)
C20 C21 1.522(13)
C14 H14 0.9300
C6 H6A 0.9700
C6 H6B 0.9700
C4 C3 1.511(10)
C4 H4A 0.9700
C4 H4B 0.9700
C3 C2 1.500(10)
C3 H3A 0.9700
C3 H3B 0.9700
C2 H2A 0.9700
C2 H2B 0.9700
C18 H18A 0.9600
C18 H18B 0.9600
C18 H18C 0.9600
C19 H19A 0.9600
C19 H19B 0.9600
C19 H19C 0.9600
C25 H25A 0.9600
C25 H25B 0.9600
C25 H25C 0.9600
C21 H21A 0.9600
C21 H21B 0.9600
C21 H21C 0.9600
C24 H24A 0.9600
C24 H24B 0.9600
C24 H24C 0.9600
C22 H22A 0.9600
C22 H22B 0.9600
C22 H22C 0.9600
C00W H00A 0.9600
C00W H00B 0.9600
C00W H00C 0.9600
C26 H26A 0.9600
C26 H26B 0.9600
C26 H26C 0.9600
